data_2214791
loop_
_publ_author_name
'Narayana,  B.'
'Siddaraju, B. P.'
'Raju, C. R. '
'Yathirajan, H. S.'
'Bolte, Michael'

_publ_section_title 2-Bromo-5-methoxy-<i>N</i>'-[(<i>E</i>)-(4-nitrophenyl)methylene]benzohydrazide
_journal_coeditor_code LH2458
_journal_issue 8
_journal_name_full 'Acta Crystallographica Section E'
_journal_page_first o3522
_journal_page_last o3522
_journal_paper_doi 10.1107/S1600536807034150
_journal_volume 63
_journal_year 2007
_chemical_formula_iupac 'C15 H12 Br N3 O4'
_chemical_formula_moiety 'C15 H12 Br N3 O4'
_chemical_formula_sum 'C15 H12 Br N3 O4'
_chemical_formula_weight 378.19
_chemical_name_systematic
;
2-Bromo-5-methoxy-N'-[(E)-(4-nitrophenyl)methylene]benzohydrazide
;
_space_group_IT_number 14
_symmetry_cell_setting monoclinic
_symmetry_space_group_name_Hall '-P 2ybc'
_symmetry_space_group_name_H-M 'P 1 21/c 1'
_atom_sites_solution_hydrogens geom
_atom_sites_solution_primary direct
_atom_sites_solution_secondary difmap
_audit_creation_method SHELXL97
_cell_angle_alpha 90.00
_cell_angle_beta 97.882(9)
_cell_angle_gamma 90.00
_cell_formula_units_Z 4
_cell_length_a 7.2604(8)
_cell_length_b 21.8931(19)
_cell_length_c 9.5795(12)
_cell_measurement_reflns_used 9399
_cell_measurement_temperature 173(2)
_cell_measurement_theta_max 25.7
_cell_measurement_theta_min 3.6
_cell_volume 1508.3(3)
_computing_cell_refinement X-AREA
_computing_data_collection 'X-AREA (Stoe & Cie, 2001)'
_computing_data_reduction X-AREA
_computing_molecular_graphics 'PLATON (Spek, 2003)'
_computing_publication_material SHELXL97
_computing_structure_refinement 'SHELXL97 (Sheldrick, 1997)'
_computing_structure_solution 'SHELXS97 (Sheldrick, 1990)'
_diffrn_ambient_temperature 173(2)
_diffrn_measured_fraction_theta_full 0.996
_diffrn_measured_fraction_theta_max 0.985
_diffrn_measurement_device_type 'Stoe IPDS II two-circle'
_diffrn_measurement_method \w
_diffrn_radiation_monochromator graphite
_diffrn_radiation_source 'fine-focus sealed tube'
_diffrn_radiation_type MoK\a
_diffrn_radiation_wavelength 0.71073
_diffrn_reflns_av_R_equivalents 0.0596
_diffrn_reflns_av_sigmaI/netI 0.0434
_diffrn_reflns_limit_h_max 8
_diffrn_reflns_limit_h_min -8
_diffrn_reflns_limit_k_max 26
_diffrn_reflns_limit_k_min -24
_diffrn_reflns_limit_l_max 9
_diffrn_reflns_limit_l_min -11
_diffrn_reflns_number 9259
_diffrn_reflns_theta_full 25.00
_diffrn_reflns_theta_max 25.68
_diffrn_reflns_theta_min 3.52
_diffrn_standards_number 0
_exptl_absorpt_coefficient_mu 2.750
_exptl_absorpt_correction_T_max 0.4362
_exptl_absorpt_correction_T_min 0.4139
_exptl_absorpt_correction_type multi-scan
_exptl_absorpt_process_details '(MULABS; Spek, 2003; Blessing, 1995)'
_exptl_crystal_colour 'light yellow'
_exptl_crystal_density_diffrn 1.665
_exptl_crystal_density_method 'not measured'
_exptl_crystal_description block
_exptl_crystal_F_000 760
_exptl_crystal_size_max 0.33
_exptl_crystal_size_mid 0.32
_exptl_crystal_size_min 0.30
_refine_diff_density_max 0.790
_refine_diff_density_min -1.013
_refine_ls_extinction_coef 0.0053(10)
_refine_ls_extinction_expression Fc^*^=kFc[1+0.001xFc^2^\l^3^/sin(2\q)]^-1/4^
_refine_ls_extinction_method 'SHELXL97 (Sheldrick, 1997)'
_refine_ls_goodness_of_fit_ref 1.020
_refine_ls_hydrogen_treatment mixed
_refine_ls_matrix_type full
_refine_ls_number_parameters 214
_refine_ls_number_reflns 2818
_refine_ls_number_restraints 0
_refine_ls_restrained_S_all 1.020
_refine_ls_R_factor_all 0.0526
_refine_ls_R_factor_gt 0.0417
_refine_ls_shift/su_max 0.001
_refine_ls_shift/su_mean 0.000
_refine_ls_structure_factor_coef Fsqd
_refine_ls_weighting_details 'calc w = 1/[\s^2^(Fo^2^)+(0.0687P)^2^] where P=(Fo^2^+2Fc^2^)/3'
_refine_ls_weighting_scheme calc
_refine_ls_wR_factor_gt 0.0980
_refine_ls_wR_factor_ref 0.1030
_reflns_number_gt 2368
_reflns_number_total 2818
_reflns_threshold_expression I>2\s(I)
_cod_data_source_file lh2458.cif
_cod_data_source_block I
_cod_original_sg_symbol_H-M 'P 21/c'
_cod_database_code 2214791
_cod_database_fobs_code 2214791

loop_
_symmetry_equiv_pos_as_xyz
'x, y, z'
'-x, y+1/2, -z+1/2'
'-x, -y, -z'
'x, -y-1/2, z-1/2'

loop_
_atom_site_type_symbol
_atom_site_label
_atom_site_fract_x
_atom_site_fract_y
_atom_site_fract_z
_atom_site_U_iso_or_equiv
_atom_site_adp_type
_atom_site_calc_flag
_atom_site_refinement_flags
_atom_site_occupancy
Br Br1 0.32579(4) 0.100500(15) 0.57802(4) 0.02733(15) Uani d . 1
O O1 0.5025(3) 0.22410(11) 0.7115(2) 0.0269(5) Uani d . 1
O O2 1.0036(3) 0.15890(12) 0.3018(3) 0.0331(6) Uani d . 1
O O3 0.1301(4) 0.64942(13) 0.5891(4) 0.0529(8) Uani d . 1
O O4 0.0367(4) 0.60609(13) 0.7701(3) 0.0408(7) Uani d . 1
N N1 0.4881(3) 0.28121(12) 0.5111(3) 0.0196(5) Uani d . 1
H H1 0.502(4) 0.2827(16) 0.425(4) 0.017(8) Uiso d . 1
N N2 0.4182(3) 0.33185(12) 0.5697(3) 0.0204(5) Uani d . 1
N N3 0.1128(4) 0.60476(13) 0.6635(3) 0.0293(7) Uani d . 1
C C1 0.5290(4) 0.22977(14) 0.5886(3) 0.0184(6) Uani d . 1
C C2 0.3788(4) 0.37684(15) 0.4844(3) 0.0219(6) Uani d . 1
H H2 0.3959 0.3726 0.3883 0.026 Uiso calc R 1
C C11 0.6152(4) 0.18073(14) 0.5101(3) 0.0186(6) Uani d . 1
C C12 0.5502(4) 0.12071(15) 0.5056(3) 0.0208(6) Uani d . 1
C C13 0.6396(4) 0.07531(16) 0.4399(4) 0.0251(7) Uani d . 1
H H13 0.5944 0.0346 0.4383 0.030 Uiso calc R 1
C C14 0.7945(5) 0.08914(16) 0.3766(4) 0.0261(7) Uani d . 1
H H14 0.8587 0.0576 0.3350 0.031 Uiso calc R 1
C C15 0.8564(4) 0.14933(16) 0.3737(3) 0.0232(7) Uani d . 1
C C16 0.7690(4) 0.19505(15) 0.4417(3) 0.0205(6) Uani d . 1
H H16 0.8133 0.2359 0.4418 0.025 Uiso calc R 1
C C17 1.0707(5) 0.22025(19) 0.2950(5) 0.0428(10) Uani d . 1
H H17A 0.9718 0.2463 0.2471 0.064 Uiso calc R 1
H H17B 1.1775 0.2208 0.2426 0.064 Uiso calc R 1
H H17C 1.1089 0.2356 0.3907 0.064 Uiso calc R 1
C C21 0.3078(4) 0.43461(14) 0.5336(3) 0.0197(6) Uani d . 1
C C22 0.2838(4) 0.48389(15) 0.4405(3) 0.0216(6) Uani d . 1
H H22 0.3100 0.4789 0.3467 0.026 Uiso calc R 1
C C23 0.2223(4) 0.54005(15) 0.4830(4) 0.0230(7) Uani d . 1
H H23 0.2067 0.5736 0.4197 0.028 Uiso calc R 1
C C24 0.1842(4) 0.54577(14) 0.6200(4) 0.0221(7) Uani d . 1
C C25 0.2056(4) 0.49770(15) 0.7154(3) 0.0234(7) Uani d . 1
H H25 0.1775 0.5028 0.8087 0.028 Uiso calc R 1
C C26 0.2688(4) 0.44214(15) 0.6716(3) 0.0221(7) Uani d . 1
H H26 0.2858 0.4089 0.7358 0.026 Uiso calc R 1

loop_
_atom_site_aniso_label
_atom_site_aniso_U_11
_atom_site_aniso_U_22
_atom_site_aniso_U_33
_atom_site_aniso_U_12
_atom_site_aniso_U_13
_atom_site_aniso_U_23
Br1 0.0317(2) 0.0242(2) 0.0281(2) -0.00598(13) 0.01127(13) 0.00084(14)
O1 0.0430(12) 0.0234(12) 0.0163(12) 0.0023(10) 0.0114(9) 0.0011(9)
O2 0.0347(12) 0.0298(14) 0.0395(14) 0.0040(10) 0.0224(10) -0.0036(11)
O3 0.077(2) 0.0188(14) 0.068(2) 0.0059(13) 0.0277(17) -0.0039(15)
O4 0.0419(14) 0.0404(17) 0.0426(16) 0.0102(11) 0.0143(12) -0.0153(13)
N1 0.0288(12) 0.0176(13) 0.0143(13) 0.0045(10) 0.0094(10) 0.0007(11)
N2 0.0234(12) 0.0165(13) 0.0224(14) 0.0013(10) 0.0075(10) -0.0029(11)
N3 0.0263(13) 0.0224(16) 0.0389(18) 0.0001(11) 0.0031(12) -0.0104(14)
C1 0.0185(12) 0.0187(16) 0.0184(16) -0.0015(11) 0.0041(11) 0.0015(13)
C2 0.0221(13) 0.0228(17) 0.0215(16) 0.0008(12) 0.0058(12) 0.0021(13)
C11 0.0231(13) 0.0178(16) 0.0150(14) 0.0038(11) 0.0033(11) 0.0017(12)
C12 0.0243(14) 0.0195(16) 0.0187(15) 0.0003(12) 0.0032(12) 0.0017(13)
C13 0.0329(15) 0.0158(16) 0.0265(18) 0.0025(13) 0.0039(13) 0.0013(14)
C14 0.0320(16) 0.0218(17) 0.0253(17) 0.0088(12) 0.0065(13) -0.0055(14)
C15 0.0233(14) 0.0283(18) 0.0186(15) 0.0050(12) 0.0048(11) 0.0002(13)
C16 0.0217(13) 0.0180(15) 0.0221(16) 0.0016(11) 0.0036(11) -0.0004(13)
C17 0.0408(19) 0.037(2) 0.058(3) -0.0026(16) 0.0311(18) -0.001(2)
C21 0.0154(12) 0.0183(15) 0.0252(16) -0.0023(11) 0.0020(11) -0.0018(13)
C22 0.0254(14) 0.0222(17) 0.0184(15) 0.0016(12) 0.0069(11) -0.0004(13)
C23 0.0226(13) 0.0180(16) 0.0280(17) -0.0002(11) 0.0026(12) 0.0016(14)
C24 0.0171(12) 0.0193(16) 0.0298(17) -0.0011(11) 0.0026(12) -0.0079(14)
C25 0.0210(13) 0.0267(17) 0.0237(17) -0.0014(12) 0.0073(12) -0.0025(14)
C26 0.0198(13) 0.0241(17) 0.0225(16) -0.0015(11) 0.0037(11) 0.0013(13)

loop_
_atom_type_symbol
_atom_type_description
_atom_type_scat_dispersion_real
_atom_type_scat_dispersion_imag
_atom_type_scat_source
C C 0.0033 0.0016 'International Tables Vol C Tables 4.2.6.8 and 6.1.1.4'
H H 0.0000 0.0000 'International Tables Vol C Tables 4.2.6.8 and 6.1.1.4'
Br Br -0.2901 2.4595 'International Tables Vol C Tables 4.2.6.8 and 6.1.1.4'
N N 0.0061 0.0033 'International Tables Vol C Tables 4.2.6.8 and 6.1.1.4'
O O 0.0106 0.0060 'International Tables Vol C Tables 4.2.6.8 and 6.1.1.4'

loop_
_geom_angle_atom_site_label_1
_geom_angle_atom_site_label_2
_geom_angle_atom_site_label_3
_geom_angle
C15 O2 C17 117.5(3)
C1 N1 N2 120.8(3)
C1 N1 H1 121(2)
N2 N1 H1 118(2)
C2 N2 N1 114.9(3)
O3 N3 O4 124.0(3)
O3 N3 C24 117.8(3)
O4 N3 C24 118.2(3)
O1 C1 N1 123.9(3)
O1 C1 C11 122.8(3)
N1 C1 C11 113.3(3)
N2 C2 C21 120.9(3)
N2 C2 H2 119.6
C21 C2 H2 119.6
C12 C11 C16 118.9(3)
C12 C11 C1 121.9(3)
C16 C11 C1 119.2(3)
C13 C12 C11 120.8(3)
C13 C12 Br1 118.4(2)
C11 C12 Br1 120.6(2)
C14 C13 C12 120.2(3)
C14 C13 H13 119.9
C12 C13 H13 119.9
C13 C14 C15 120.0(3)
C13 C14 H14 120.0
C15 C14 H14 120.0
O2 C15 C14 115.6(3)
O2 C15 C16 124.3(3)
C14 C15 C16 120.0(3)
C15 C16 C11 120.0(3)
C15 C16 H16 120.0
C11 C16 H16 120.0
O2 C17 H17A 109.5
O2 C17 H17B 109.5
H17A C17 H17B 109.5
O2 C17 H17C 109.5
H17A C17 H17C 109.5
H17B C17 H17C 109.5
C22 C21 C26 119.3(3)
C22 C21 C2 118.7(3)
C26 C21 C2 122.0(3)
C23 C22 C21 121.0(3)
C23 C22 H22 119.5
C21 C22 H22 119.5
C24 C23 C22 118.2(3)
C24 C23 H23 120.9
C22 C23 H23 120.9
C23 C24 C25 122.5(3)
C23 C24 N3 118.1(3)
C25 C24 N3 119.4(3)
C26 C25 C24 118.5(3)
C26 C25 H25 120.7
C24 C25 H25 120.7
C25 C26 C21 120.5(3)
C25 C26 H26 119.7
C21 C26 H26 119.7

loop_
_geom_bond_atom_site_label_1
_geom_bond_atom_site_label_2
_geom_bond_distance
Br1 C12 1.908(3)
O1 C1 1.225(4)
O2 C15 1.364(4)
O2 C17 1.434(5)
O3 N3 1.226(4)
O4 N3 1.227(4)
N1 C1 1.359(4)
N1 N2 1.371(4)
N1 H1 0.85(4)
N2 C2 1.287(4)
N3 C24 1.473(4)
C1 C11 1.497(4)
C2 C21 1.468(5)
C2 H2 0.9500
C11 C12 1.395(4)
C11 C16 1.405(4)
C12 C13 1.385(5)
C13 C14 1.382(5)
C13 H13 0.9500
C14 C15 1.394(5)
C14 H14 0.9500
C15 C16 1.394(4)
C16 H16 0.9500
C17 H17A 0.9800
C17 H17B 0.9800
C17 H17C 0.9800
C21 C22 1.395(4)
C21 C26 1.400(5)
C22 C23 1.388(5)
C22 H22 0.9500
C23 C24 1.384(5)
C23 H23 0.9500
C24 C25 1.389(5)
C25 C26 1.385(5)
C25 H25 0.9500
C26 H26 0.9500

loop_
_geom_hbond_atom_site_label_D
_geom_hbond_atom_site_label_H
_geom_hbond_atom_site_label_A
_geom_hbond_site_symmetry_A
_geom_hbond_distance_DH
_geom_hbond_distance_HA
_geom_hbond_distance_DA
_geom_hbond_angle_DHA
N1 H1 O1 4_565 0.85(4) 2.05(4) 2.889(4) 171(3)

loop_
_geom_torsion_atom_site_label_1
_geom_torsion_atom_site_label_2
_geom_torsion_atom_site_label_3
_geom_torsion_atom_site_label_4
_geom_torsion
C1 N1 N2 C2 -177.6(3)
N2 N1 C1 O1 2.2(4)
N2 N1 C1 C11 -176.2(2)
N1 N2 C2 C21 -178.3(2)
O1 C1 C11 C12 51.0(4)
N1 C1 C11 C12 -130.5(3)
O1 C1 C11 C16 -127.4(3)
N1 C1 C11 C16 51.0(3)
C16 C11 C12 C13 2.6(4)
C1 C11 C12 C13 -175.8(3)
C16 C11 C12 Br1 -172.9(2)
C1 C11 C12 Br1 8.6(4)
C11 C12 C13 C14 -0.6(5)
Br1 C12 C13 C14 175.1(2)
C12 C13 C14 C15 -2.6(5)
C17 O2 C15 C14 179.4(3)
C17 O2 C15 C16 -0.6(5)
C13 C14 C15 O2 -176.3(3)
C13 C14 C15 C16 3.7(5)
O2 C15 C16 C11 178.4(3)
C14 C15 C16 C11 -1.6(4)
C12 C11 C16 C15 -1.5(4)
C1 C11 C16 C15 177.0(3)
N2 C2 C21 C22 174.0(3)
N2 C2 C21 C26 -4.1(4)
C26 C21 C22 C23 0.1(4)
C2 C21 C22 C23 -178.1(3)
C21 C22 C23 C24 -0.4(4)
C22 C23 C24 C25 0.1(4)
C22 C23 C24 N3 -177.9(3)
O3 N3 C24 C23 -16.3(4)
O4 N3 C24 C23 162.5(3)
O3 N3 C24 C25 165.6(3)
O4 N3 C24 C25 -15.7(4)
C23 C24 C25 C26 0.5(4)
N3 C24 C25 C26 178.5(2)
C24 C25 C26 C21 -0.8(4)
C22 C21 C26 C25 0.5(4)
C2 C21 C26 C25 178.7(3)

loop_
_cod_related_entry_id
_cod_related_entry_database
_cod_related_entry_code
1 ChemSpider 21184539
